data_1574253
loop_
_publ_author_name
'W\"ust, Leonie'
'Chorbacher, Johannes'
'Wellnitz, Tim'
'Nees, Samuel'
'Helten, Holger'
'Braunschweig, Holger'

_publ_section_title
;
 Synthetic access to organyl-substituted 1,2,3-benzodiazaborines with
 turn-on fluorescence activity
;
_journal_issue 17
_journal_name_full 'Chemical Science'
_journal_page_first 7284
_journal_page_last 7293
_journal_paper_doi 10.1039/D5SC01500F
_journal_volume 16
_journal_year 2025
_chemical_formula_moiety 'C13 H11 B N2 O'
_chemical_formula_sum 'C13 H11 B N2 O'
_chemical_formula_weight 222.05
_space_group_crystal_system monoclinic
_space_group_IT_number 14
_space_group_name_Hall '-P 2ybc'
_space_group_name_H-M_alt 'P 1 21/c 1'
_atom_sites_solution_hydrogens geom
_atom_sites_solution_primary dual
_atom_sites_solution_secondary difmap
_audit_creation_date 2023-05-08
_audit_creation_method 'CIF-fill 1.4c (K.Radacki, 2005-23)'
_audit_update_record
;
2024-10-28 deposited with the CCDC.	2025-03-18 downloaded from the CCDC.
;
_cell_angle_alpha 90
_cell_angle_beta 90.0720(10)
_cell_angle_gamma 90
_cell_formula_units_Z 8
_cell_length_a 12.47340(10)
_cell_length_b 10.92420(10)
_cell_length_c 15.97630(10)
_cell_measurement_reflns_used 27100
_cell_measurement_temperature 100(2)
_cell_measurement_theta_max 73.5560
_cell_measurement_theta_min 3.5440
_cell_volume 2176.96(3)
_computing_cell_refinement 'CrysAlisPro 1.171.41.112a (Rigaku OD, 2021)'
_computing_data_collection 'CrysAlisPro 1.171.41.112a (Rigaku OD, 2021)'
_computing_data_reduction 'CrysAlisPro 1.171.41.112a (Rigaku OD, 2021)'
_computing_molecular_graphics 'ShelXLe (Huebschle et all, 2011)'
_computing_publication_material 'SHELXL-2018/3 (Sheldrick, 2018)'
_computing_structure_refinement 'SHELXL-2018/3 (Sheldrick, 2018)'
_computing_structure_solution 'SHELXT 2018/2 (Sheldrick, 2018)''
_diffrn_ambient_environment N~2~
_diffrn_ambient_temperature 100(2)
_diffrn_detector HPA
_diffrn_detector_area_resol_mean 10.0
_diffrn_detector_type 'HyPix Arc150'
_diffrn_measured_fraction_theta_full 0.999
_diffrn_measured_fraction_theta_max 0.986
_diffrn_measurement_details
;
 List of Runs (angles in degrees, time in seconds):
 --------------------------------------------------------------------------
  1  \w     38.00 109.00   0.50    0.05    --   58.61  15.00-180.00  142
  2  \w     46.00 133.00   0.50    0.05    --   82.31  15.00-180.00  174
  3  \w     38.00 109.00   0.50    0.05    --   58.61  15.00 -90.00  142
  4  \w     46.00 133.00   0.50    0.05    --   82.31  15.00 -90.00  174
  5  \w     38.00 109.00   0.50    0.05    --   58.61  15.00 -30.00  142
  6  \w     46.00 133.00   0.50    0.05    --   82.31  15.00-150.00  174
  7  \w     46.00 133.00   0.50    0.05    --   82.31  15.00   0.00  174
  8  \w     38.00 109.00   0.50    0.05    --   58.61  15.00  60.00  142
  9  \w     46.00 133.00   0.50    0.05    --   82.31  15.00 120.00  174
 10  \w     46.00 101.00   0.50    0.05    --   82.31  15.00  90.00  110
 11  \w     40.00  90.00   0.50    0.05    --   82.31 -95.00  60.00  100
 12  \w     34.00  93.00   0.50    0.05    --   82.31-112.00 120.00  118
 13  \w     34.00  93.00   0.50    0.05    --   82.31-112.00  30.00  118
 14  \w     16.00  66.00   0.50    0.05    --   58.61 -95.00   0.00  100
 15  \w     34.00  93.00   0.50    0.05    --   82.31-112.00 -30.00  118
 16  \w     40.00  90.00   0.50    0.05    --   82.31 -95.00 -30.00  100
 17  \w     34.00  93.00   0.50    0.05    --   82.31-112.00 -60.00  118
 18  \w     34.00  93.00   0.50    0.05    --   82.31-112.00-120.00  118
 19  \w     29.00  79.00   0.50    0.05    --   71.30 -95.00-150.00  100
 20  \w    -93.00 -28.00   0.50    0.05    --  -76.37 112.00-150.00  130
 21  \w    -88.00 -14.00   0.50    0.05    --  -60.19 126.00-180.00  148
 22  \w    -93.00 -28.00   0.50    0.05    --  -76.37 112.00 -60.00  130
 23  \w    -88.00 -14.00   0.50    0.05    --  -60.19 126.00 -90.00  148
 24  \w    -98.00 -22.00   0.50    0.05    --  -69.72 126.00   0.00  152
 25  \w    -93.00 -28.00   0.50    0.05    --  -76.37 112.00   0.00  130
 26  \w    -93.00 -28.00   0.50    0.05    --  -76.37 112.00  60.00  130
 27  \w    -93.00 -28.00   0.50    0.05    --  -76.37 112.00  90.00  130
 28  \w    -98.00 -22.00   0.50    0.05    --  -69.72 126.00 120.00  152
 29  \w    -93.00 -28.00   0.50    0.05    --  -76.37 112.00 150.00  130
 30  \w    -93.00 -28.00   0.50    0.05    --  -76.37 112.00 120.00  130
 31  \w    -93.00 -28.00   0.50    0.05    --  -76.37 112.00 -90.00  130
 32  \w   -127.00 -40.00   0.50    0.05    --  -76.37 -15.00  60.00  174
 33  \w   -127.00 -40.00   0.50    0.05    --  -76.37 -15.00 150.00  174
 34  \w   -127.00 -40.00   0.50    0.05    --  -76.37 -15.00   0.00  174
 35  \w   -127.00 -40.00   0.50    0.05    --  -76.37 -15.00 -90.00  174
;
_diffrn_measurement_device 'four-circle diffractometer'
_diffrn_measurement_device_type 'Rigaku XtaLAB Synergy-R'
_diffrn_measurement_method '\w scans'
_diffrn_orient_matrix_type
;
 CrysAlisPro convention (1999,Acta A55,543-557)
;
_diffrn_orient_matrix_UB_11 0.0265820000
_diffrn_orient_matrix_UB_12 0.1358945000
_diffrn_orient_matrix_UB_13 0.0155233000
_diffrn_orient_matrix_UB_21 0.0612369000
_diffrn_orient_matrix_UB_22 0.0047406000
_diffrn_orient_matrix_UB_23 -0.0836294000
_diffrn_orient_matrix_UB_31 -0.1038548000
_diffrn_orient_matrix_UB_32 0.0376053000
_diffrn_orient_matrix_UB_33 -0.0454196000
_diffrn_radiation_monochromator 'multi-layer mirror'
_diffrn_radiation_probe x-ray
_diffrn_radiation_type CuK\a
_diffrn_radiation_wavelength 1.54184
_diffrn_radiation_xray_symbol K-L~2,3~
_diffrn_reflns_av_R_equivalents 0.0232
_diffrn_reflns_av_unetI/netI 0.0115
_diffrn_reflns_Laue_measured_fraction_full 0.999
_diffrn_reflns_Laue_measured_fraction_max 0.986
_diffrn_reflns_limit_h_max 13
_diffrn_reflns_limit_h_min -15
_diffrn_reflns_limit_k_max 13
_diffrn_reflns_limit_k_min -13
_diffrn_reflns_limit_l_max 19
_diffrn_reflns_limit_l_min -19
_diffrn_reflns_number 43469
_diffrn_reflns_point_group_measured_fraction_full 0.999
_diffrn_reflns_point_group_measured_fraction_max 0.986
_diffrn_reflns_theta_full 67.684
_diffrn_reflns_theta_max 73.680
_diffrn_reflns_theta_min 3.543
_diffrn_source 'rotating-anode X-ray tube'
_diffrn_source_type 'PhotonJet-R X-ray Source'
_exptl_absorpt_coefficient_mu 0.686
_exptl_absorpt_correction_T_max 1.000
_exptl_absorpt_correction_T_min 0.637
_exptl_absorpt_correction_type gaussian
_exptl_absorpt_process_details
;
 CrysAlisPro 1.171.41.112a (Rigaku Oxford Diffraction, 2021) Numerical 
 absorption correction based on gaussian integration over a multifaceted 
 crystal model Empirical absorption correction using spherical harmonics, 
 implemented in SCALE3 ABSPACK scaling algorithm.
;
_exptl_crystal_colour 'clear intense colourless'
_exptl_crystal_density_diffrn 1.355
_exptl_crystal_description block
_exptl_crystal_F_000 928
_exptl_crystal_preparation
;
 For data collection the crystal was immersed in a film of perfluoropolyether 
 oil, mounted on a polyimide loop and transferred to stream of cold nitrogen 
 (Oxford Cryostream 800).
;
_exptl_crystal_size_max 0.560
_exptl_crystal_size_mid 0.130
_exptl_crystal_size_min 0.110
_refine_diff_density_max 0.297
_refine_diff_density_min -0.276
_refine_diff_density_rms 0.046
_refine_ls_extinction_method none
_refine_ls_goodness_of_fit_ref 1.053
_refine_ls_hydrogen_treatment mixed
_refine_ls_matrix_type full
_refine_ls_number_parameters 311
_refine_ls_number_reflns 4336
_refine_ls_number_restraints 0
_refine_ls_restrained_S_all 1.053
_refine_ls_R_factor_all 0.0408
_refine_ls_R_factor_gt 0.0382
_refine_ls_shift/su_max 0.000
_refine_ls_shift/su_mean 0.000
_refine_ls_structure_factor_coef Fsqd
_refine_ls_weighting_details
;
 w=1/[\s^2^(Fo^2^)+(0.0605P)^2^+0.6859P] where P=(Fo^2^+2Fc^2^)/3
;
_refine_ls_weighting_scheme calc
_refine_ls_wR_factor_gt 0.1071
_refine_ls_wR_factor_ref 0.1092
_reflns_Friedel_coverage 0.000
_reflns_number_gt 3975
_reflns_number_total 4336
_reflns_threshold_expression 'I > 2\s(I)'
_cod_data_source_file d5sc01500f2.cif
_cod_data_source_block 1-OH
_cod_depositor_comments 'Adding full bibliography for 1574244--1574256.cif.'
_cod_original_sg_symbol_H-M 'P 21/c'
_cod_database_code 1574253
_shelx_shelxl_version_number 2018/3
_shelx_space_group_comment
;
 The symmetry employed for this shelxl refinement is uniquely defined by the 
 following loop, which should always be used as a source of symmetry 
 information in preference to the above space-group names. They are only 
 intended as comments.
;
_shelx_estimated_absorpt_t_min 0.700
_shelx_estimated_absorpt_t_max 0.928

loop_
_space_group_symop_operation_xyz
'x, y, z'
'-x, y+1/2, -z+1/2'
'-x, -y, -z'
'x, -y-1/2, z-1/2'

loop_
_atom_site_label
_atom_site_type_symbol
_atom_site_fract_x
_atom_site_fract_y
_atom_site_fract_z
_atom_site_U_iso_or_equiv
_atom_site_adp_type
_atom_site_occupancy
_atom_site_site_symmetry_order
_atom_site_calc_flag
_atom_site_refinement_flags_posn
_atom_site_refinement_flags_adp
_atom_site_refinement_flags_occupancy
_atom_site_disorder_assembly
_atom_site_disorder_group
N1 N 0.27289(7) 0.34913(8) 0.28149(6) 0.0171(2) Uani 1 1 d . . . . .
O1 O 0.08216(6) 0.32868(7) 0.29872(5) 0.02305(19) Uani 1 1 d . . . . .
H30 H 0.0197(11) 0.3546(12) 0.2768(7) 0.035 Uiso 1 1 calc R U . . .
C1 C 0.35014(8) 0.49409(10) 0.19485(7) 0.0204(2) Uani 1 1 d . . . . .
H1 H 0.413420 0.533445 0.175651 0.024 Uiso 1 1 calc R U . . .
B1 B 0.16455(10) 0.38306(11) 0.25804(8) 0.0181(3) Uani 1 1 d . . . . .
N2 N 0.36253(7) 0.40719(8) 0.24898(6) 0.0190(2) Uani 1 1 d . . . . .
O2 O 0.57854(6) 0.41699(8) 0.28964(5) 0.0246(2) Uani 1 1 d . . . . .
H2 H 0.5181(11) 0.3875(12) 0.2658(8) 0.037 Uiso 1 1 calc R U . . .
C2 C 0.24976(8) 0.53738(10) 0.16061(7) 0.0192(2) Uani 1 1 d . . . . .
B2 B 0.66470(10) 0.36343(11) 0.25426(8) 0.0187(3) Uani 1 1 d . . . . .
C6 C 0.15051(10) 0.66593(11) 0.06566(8) 0.0259(3) Uani 1 1 d . . . . .
H6 H 0.148672 0.728100 0.024103 0.031 Uiso 1 1 calc R U . . .
C7 C 0.24706(9) 0.63057(10) 0.10013(7) 0.0230(2) Uani 1 1 d . . . . .
H7 H 0.311643 0.669190 0.082977 0.028 Uiso 1 1 calc R U . . .
C5 C 0.05526(10) 0.61033(11) 0.09184(8) 0.0276(3) Uani 1 1 d . . . . .
H5 H -0.011051 0.634104 0.067462 0.033 Uiso 1 1 calc R U . . .
C4 C 0.05725(9) 0.52070(11) 0.15320(7) 0.0238(3) Uani 1 1 d . . . . .
H4 H -0.008085 0.484947 0.171470 0.029 Uiso 1 1 calc R U . . .
N4 N 0.86343(7) 0.34426(9) 0.25453(6) 0.0197(2) Uani 1 1 d . . . . .
C3 C 0.15455(8) 0.48201(10) 0.18875(7) 0.0186(2) Uani 1 1 d . . . . .
C10 C 0.26775(9) 0.05840(10) 0.40309(7) 0.0232(2) Uani 1 1 d . . . . .
H10 H 0.223968 -0.012314 0.408455 0.028 Uiso 1 1 calc R U . . .
C9 C 0.23779(8) 0.15087(10) 0.34836(7) 0.0199(2) Uani 1 1 d . . . . .
H9 H 0.174279 0.142776 0.315946 0.024 Uiso 1 1 calc R U . . .
C8 C 0.30105(8) 0.25605(10) 0.34088(7) 0.0178(2) Uani 1 1 d . . . . .
C13 C 0.39296(8) 0.26746(10) 0.39001(7) 0.0205(2) Uani 1 1 d . . . . .
H13 H 0.435078 0.339770 0.386950 0.025 Uiso 1 1 calc R U . . .
C12 C 0.42295(9) 0.17319(11) 0.44342(7) 0.0236(3) Uani 1 1 d . . . . .
H12 H 0.486588 0.180760 0.475745 0.028 Uiso 1 1 calc R U . . .
C11 C 0.36114(9) 0.06810(11) 0.45016(7) 0.0249(3) Uani 1 1 d . . . . .
H11 H 0.382367 0.003606 0.486461 0.030 Uiso 1 1 calc R U . . .
C17 C 0.56791(9) 0.21716(10) 0.14790(7) 0.0230(2) Uani 1 1 d . . . . .
H17 H 0.500264 0.249399 0.163986 0.028 Uiso 1 1 calc R U . . .
N3 N 0.77043(7) 0.40103(8) 0.28172(6) 0.0175(2) Uani 1 1 d . . . . .
C18 C 0.57272(9) 0.12675(11) 0.08707(8) 0.0260(3) Uani 1 1 d . . . . .
H18 H 0.508531 0.098152 0.061675 0.031 Uiso 1 1 calc R U . . .
C19 C 0.67161(10) 0.07722(10) 0.06278(7) 0.0242(3) Uani 1 1 d . . . . .
H19 H 0.674612 0.015984 0.020632 0.029 Uiso 1 1 calc R U . . .
C14 C 0.85686(8) 0.25688(10) 0.20002(7) 0.0209(2) Uani 1 1 d . . . . .
H14 H 0.922297 0.219381 0.183693 0.025 Uiso 1 1 calc R U . . .
C15 C 0.75998(8) 0.21048(10) 0.16140(7) 0.0190(2) Uani 1 1 d . . . . .
C20 C 0.76446(9) 0.11800(10) 0.10049(7) 0.0219(2) Uani 1 1 d . . . . .
H20 H 0.831548 0.083468 0.085233 0.026 Uiso 1 1 calc R U . . .
C16 C 0.66153(8) 0.26172(10) 0.18603(7) 0.0185(2) Uani 1 1 d . . . . .
C21 C 0.79114(8) 0.49791(10) 0.34032(7) 0.0185(2) Uani 1 1 d . . . . .
C22 C 0.72136(9) 0.59776(10) 0.34468(7) 0.0203(2) Uani 1 1 d . . . . .
H22 H 0.659530 0.600076 0.309935 0.024 Uiso 1 1 calc R U . . .
C23 C 0.74179(9) 0.69335(10) 0.39933(7) 0.0228(2) Uani 1 1 d . . . . .
H23 H 0.693386 0.760372 0.401963 0.027 Uiso 1 1 calc R U . . .
C24 C 0.83167(9) 0.69266(11) 0.45015(7) 0.0248(3) Uani 1 1 d . . . . .
H24 H 0.845500 0.758593 0.487409 0.030 Uiso 1 1 calc R U . . .
C25 C 0.90135(9) 0.59353(11) 0.44561(8) 0.0259(3) Uani 1 1 d . . . . .
H25 H 0.963642 0.592367 0.479880 0.031 Uiso 1 1 calc R U . . .
C26 C 0.88147(9) 0.49605(10) 0.39177(7) 0.0223(2) Uani 1 1 d . . . . .
H26 H 0.929296 0.428414 0.390068 0.027 Uiso 1 1 calc R U . . .

loop_
_atom_site_aniso_label
_atom_site_aniso_U_11
_atom_site_aniso_U_22
_atom_site_aniso_U_33
_atom_site_aniso_U_23
_atom_site_aniso_U_13
_atom_site_aniso_U_12
N1 0.0114(4) 0.0183(4) 0.0215(5) -0.0003(3) 0.0001(3) -0.0013(3)
O1 0.0116(4) 0.0280(4) 0.0295(4) 0.0059(3) -0.0006(3) 0.0002(3)
C1 0.0147(5) 0.0214(5) 0.0251(6) -0.0017(4) 0.0024(4) -0.0022(4)
B1 0.0148(6) 0.0188(6) 0.0208(6) -0.0027(5) -0.0011(4) 0.0000(4)
N2 0.0118(4) 0.0212(5) 0.0240(5) -0.0011(4) 0.0013(3) -0.0020(3)
O2 0.0119(4) 0.0296(4) 0.0323(5) -0.0072(3) -0.0005(3) -0.0011(3)
C2 0.0182(5) 0.0178(5) 0.0217(5) -0.0036(4) 0.0017(4) 0.0008(4)
B2 0.0146(6) 0.0205(6) 0.0209(6) 0.0037(5) -0.0001(4) 0.0005(4)
C6 0.0301(6) 0.0219(6) 0.0256(6) 0.0031(4) 0.0031(5) 0.0048(5)
C7 0.0229(6) 0.0204(5) 0.0258(6) -0.0013(4) 0.0059(4) -0.0002(4)
C5 0.0224(6) 0.0289(6) 0.0316(6) 0.0043(5) -0.0027(5) 0.0062(5)
C4 0.0163(5) 0.0248(6) 0.0301(6) 0.0017(5) -0.0008(4) 0.0006(4)
N4 0.0120(4) 0.0224(5) 0.0246(5) 0.0004(4) 0.0007(3) 0.0012(3)
C3 0.0160(5) 0.0181(5) 0.0218(5) -0.0026(4) 0.0000(4) 0.0009(4)
C10 0.0234(6) 0.0208(5) 0.0253(6) -0.0002(4) 0.0045(4) 0.0005(4)
C9 0.0163(5) 0.0219(5) 0.0214(5) -0.0032(4) 0.0006(4) 0.0005(4)
C8 0.0144(5) 0.0198(5) 0.0193(5) -0.0021(4) 0.0014(4) 0.0036(4)
C13 0.0149(5) 0.0234(5) 0.0233(6) -0.0029(4) 0.0006(4) 0.0010(4)
C12 0.0173(5) 0.0302(6) 0.0234(6) -0.0011(5) -0.0025(4) 0.0061(4)
C11 0.0270(6) 0.0241(6) 0.0237(6) 0.0026(4) 0.0020(5) 0.0075(5)
C17 0.0177(5) 0.0222(5) 0.0291(6) 0.0017(4) -0.0026(4) 0.0004(4)
N3 0.0125(4) 0.0194(4) 0.0206(5) -0.0003(3) -0.0001(3) 0.0011(3)
C18 0.0232(6) 0.0244(6) 0.0304(6) -0.0001(5) -0.0071(5) -0.0040(4)
C19 0.0286(6) 0.0201(5) 0.0240(6) -0.0008(4) -0.0003(5) -0.0023(4)
C14 0.0147(5) 0.0224(5) 0.0256(6) 0.0001(4) 0.0016(4) 0.0012(4)
C15 0.0187(5) 0.0183(5) 0.0201(5) 0.0033(4) 0.0006(4) -0.0009(4)
C20 0.0219(6) 0.0207(5) 0.0231(6) 0.0013(4) 0.0036(4) 0.0000(4)
C16 0.0173(5) 0.0175(5) 0.0207(5) 0.0034(4) -0.0008(4) 0.0001(4)
C21 0.0170(5) 0.0203(5) 0.0181(5) 0.0021(4) 0.0006(4) -0.0032(4)
C22 0.0160(5) 0.0245(5) 0.0203(5) 0.0020(4) 0.0004(4) -0.0009(4)
C23 0.0225(6) 0.0225(6) 0.0234(6) 0.0006(4) 0.0025(4) 0.0020(4)
C24 0.0273(6) 0.0241(6) 0.0230(6) -0.0039(4) 0.0002(5) -0.0039(5)
C25 0.0206(6) 0.0312(6) 0.0260(6) -0.0018(5) -0.0065(4) -0.0023(5)
C26 0.0170(5) 0.0245(6) 0.0254(6) 0.0010(4) -0.0011(4) 0.0003(4)

loop_
_atom_type_symbol
_atom_type_description
_atom_type_scat_dispersion_real
_atom_type_scat_dispersion_imag
_atom_type_scat_source
C C 0.0181 0.0091 'International Tables Vol C Tables 4.2.6.8 and 6.1.1.4'
H H 0.0000 0.0000 'International Tables Vol C Tables 4.2.6.8 and 6.1.1.4'
B B 0.0090 0.0039 'International Tables Vol C Tables 4.2.6.8 and 6.1.1.4'
N N 0.0311 0.0180 'International Tables Vol C Tables 4.2.6.8 and 6.1.1.4'
O O 0.0492 0.0322 'International Tables Vol C Tables 4.2.6.8 and 6.1.1.4'

loop_
_exptl_crystal_face_index_h
_exptl_crystal_face_index_k
_exptl_crystal_face_index_l
_exptl_crystal_face_perp_dist
-1 0 2 0.0927
1 0 -1 0.0540
0 0 -1 0.0493
0 0 1 0.0821
-2 1 2 0.1661
1 0 2 0.0716
2 -1 -1 0.1190
-1 0 -1 0.0644
-1 2 1 0.2319
1 -2 -1 0.1876
2 0 1 0.0632
-1 0 0 0.0539
1 0 0 0.0552

loop_
_geom_angle_atom_site_label_1
_geom_angle_atom_site_label_2
_geom_angle_atom_site_label_3
_geom_angle
_geom_angle_site_symmetry_1
_geom_angle_site_symmetry_3
_geom_angle_publ_flag
N2 N1 C8 112.03(8) . . ?
N2 N1 B1 122.54(9) . . ?
C8 N1 B1 125.42(9) . . ?
N2 C1 C2 126.58(10) . . ?
O1 B1 N1 118.14(10) . . ?
O1 B1 C3 125.98(10) . . ?
N1 B1 C3 115.87(9) . . ?
C1 N2 N1 119.37(9) . . ?
C7 C2 C3 120.81(10) . . ?
C7 C2 C1 121.18(10) . . ?
C3 C2 C1 118.01(10) . . ?
O2 B2 N3 118.40(10) . . ?
O2 B2 C16 125.70(10) . . ?
N3 B2 C16 115.89(9) . . ?
C7 C6 C5 120.04(11) . . ?
C6 C7 C2 119.88(10) . . ?
C4 C5 C6 120.26(11) . . ?
C5 C4 C3 120.90(11) . . ?
C14 N4 N3 119.25(9) . . ?
C4 C3 C2 118.08(10) . . ?
C4 C3 B1 124.52(10) . . ?
C2 C3 B1 117.40(9) . . ?
C9 C10 C11 120.71(11) . . ?
C10 C9 C8 120.03(10) . . ?
C13 C8 C9 119.26(10) . . ?
C13 C8 N1 120.65(9) . . ?
C9 C8 N1 120.07(9) . . ?
C12 C13 C8 120.03(10) . . ?
C11 C12 C13 120.81(10) . . ?
C12 C11 C10 119.12(11) . . ?
C18 C17 C16 120.95(11) . . ?
N4 N3 C21 112.60(8) . . ?
N4 N3 B2 122.70(9) . . ?
C21 N3 B2 124.70(9) . . ?
C17 C18 C19 120.50(10) . . ?
C20 C19 C18 119.55(11) . . ?
N4 C14 C15 126.64(10) . . ?
C20 C15 C16 121.06(10) . . ?
C20 C15 C14 120.89(10) . . ?
C16 C15 C14 118.05(10) . . ?
C19 C20 C15 120.08(10) . . ?
C17 C16 C15 117.84(10) . . ?
C17 C16 B2 124.87(10) . . ?
C15 C16 B2 117.29(9) . . ?
C26 C21 C22 119.02(10) . . ?
C26 C21 N3 121.21(10) . . ?
C22 C21 N3 119.75(9) . . ?
C23 C22 C21 120.40(10) . . ?
C24 C23 C22 120.96(11) . . ?
C23 C24 C25 118.66(11) . . ?
C24 C25 C26 121.16(10) . . ?
C25 C26 C21 119.79(10) . . ?

loop_
_geom_bond_atom_site_label_1
_geom_bond_atom_site_label_2
_geom_bond_distance
_geom_bond_site_symmetry_2
_geom_bond_publ_flag
N1 N2 1.3869(12) . ?
N1 C8 1.4342(14) . ?
N1 B1 1.4500(15) . ?
O1 B1 1.3538(14) . ?
C1 N2 1.2933(14) . ?
C1 C2 1.4453(15) . ?
B1 C3 1.5521(16) . ?
O2 B2 1.3484(14) . ?
C2 C7 1.4040(15) . ?
C2 C3 1.4070(15) . ?
B2 N3 1.4488(15) . ?
B2 C16 1.5570(16) . ?
C6 C7 1.3789(17) . ?
C6 C5 1.3988(17) . ?
C5 C4 1.3857(16) . ?
C4 C3 1.4044(15) . ?
N4 C14 1.2946(15) . ?
N4 N3 1.3858(12) . ?
C10 C9 1.3869(16) . ?
C10 C11 1.3898(17) . ?
C9 C8 1.3992(15) . ?
C8 C13 1.3941(15) . ?
C13 C12 1.3884(16) . ?
C12 C11 1.3872(17) . ?
C17 C18 1.3870(16) . ?
C17 C16 1.4035(15) . ?
N3 C21 1.4362(14) . ?
C18 C19 1.4021(17) . ?
C19 C20 1.3787(16) . ?
C14 C15 1.4478(15) . ?
C15 C20 1.4039(15) . ?
C15 C16 1.4062(15) . ?
C21 C26 1.3941(15) . ?
C21 C22 1.3972(15) . ?
C22 C23 1.3846(16) . ?
C23 C24 1.3834(16) . ?
C24 C25 1.3906(17) . ?
C25 C26 1.3911(16) . ?

loop_
_geom_torsion_atom_site_label_1
_geom_torsion_atom_site_label_2
_geom_torsion_atom_site_label_3
_geom_torsion_atom_site_label_4
_geom_torsion
_geom_torsion_site_symmetry_1
_geom_torsion_site_symmetry_2
_geom_torsion_site_symmetry_3
_geom_torsion_site_symmetry_4
_geom_torsion_publ_flag
N2 N1 B1 O1 -174.13(9) . . . . ?
C8 N1 B1 O1 4.39(16) . . . . ?
N2 N1 B1 C3 4.61(15) . . . . ?
C8 N1 B1 C3 -176.87(9) . . . . ?
C2 C1 N2 N1 -2.20(16) . . . . ?
C8 N1 N2 C1 -179.56(9) . . . . ?
B1 N1 N2 C1 -0.86(15) . . . . ?
N2 C1 C2 C7 -178.15(11) . . . . ?
N2 C1 C2 C3 0.88(17) . . . . ?
C5 C6 C7 C2 0.96(17) . . . . ?
C3 C2 C7 C6 -2.11(17) . . . . ?
C1 C2 C7 C6 176.89(10) . . . . ?
C7 C6 C5 C4 0.83(18) . . . . ?
C6 C5 C4 C3 -1.51(18) . . . . ?
C5 C4 C3 C2 0.37(17) . . . . ?
C5 C4 C3 B1 179.59(11) . . . . ?
C7 C2 C3 C4 1.43(16) . . . . ?
C1 C2 C3 C4 -177.60(10) . . . . ?
C7 C2 C3 B1 -177.84(10) . . . . ?
C1 C2 C3 B1 3.13(15) . . . . ?
O1 B1 C3 C4 -6.20(18) . . . . ?
N1 B1 C3 C4 175.17(10) . . . . ?
O1 B1 C3 C2 173.02(10) . . . . ?
N1 B1 C3 C2 -5.61(14) . . . . ?
C11 C10 C9 C8 -0.84(16) . . . . ?
C10 C9 C8 C13 -1.15(16) . . . . ?
C10 C9 C8 N1 177.07(9) . . . . ?
N2 N1 C8 C13 30.96(13) . . . . ?
B1 N1 C8 C13 -147.70(11) . . . . ?
N2 N1 C8 C9 -147.24(9) . . . . ?
B1 N1 C8 C9 34.11(15) . . . . ?
C9 C8 C13 C12 2.30(16) . . . . ?
N1 C8 C13 C12 -175.92(9) . . . . ?
C8 C13 C12 C11 -1.48(17) . . . . ?
C13 C12 C11 C10 -0.51(17) . . . . ?
C9 C10 C11 C12 1.68(17) . . . . ?
C14 N4 N3 C21 -178.48(9) . . . . ?
C14 N4 N3 B2 2.60(15) . . . . ?
O2 B2 N3 N4 174.29(9) . . . . ?
C16 B2 N3 N4 -4.97(15) . . . . ?
O2 B2 N3 C21 -4.50(16) . . . . ?
C16 B2 N3 C21 176.24(9) . . . . ?
C16 C17 C18 C19 0.46(18) . . . . ?
C17 C18 C19 C20 0.74(18) . . . . ?
N3 N4 C14 C15 1.04(17) . . . . ?
N4 C14 C15 C20 177.52(11) . . . . ?
N4 C14 C15 C16 -1.77(17) . . . . ?
C18 C19 C20 C15 -1.45(17) . . . . ?
C16 C15 C20 C19 1.00(16) . . . . ?
C14 C15 C20 C19 -178.27(10) . . . . ?
C18 C17 C16 C15 -0.90(16) . . . . ?
C18 C17 C16 B2 179.53(10) . . . . ?
C20 C15 C16 C17 0.18(16) . . . . ?
C14 C15 C16 C17 179.47(10) . . . . ?
C20 C15 C16 B2 179.78(10) . . . . ?
C14 C15 C16 B2 -0.93(15) . . . . ?
O2 B2 C16 C17 4.35(18) . . . . ?
N3 B2 C16 C17 -176.45(10) . . . . ?
O2 B2 C16 C15 -175.22(10) . . . . ?
N3 B2 C16 C15 3.98(14) . . . . ?
N4 N3 C21 C26 -28.03(13) . . . . ?
B2 N3 C21 C26 150.87(11) . . . . ?
N4 N3 C21 C22 150.27(10) . . . . ?
B2 N3 C21 C22 -30.83(15) . . . . ?
C26 C21 C22 C23 0.01(16) . . . . ?
N3 C21 C22 C23 -178.33(10) . . . . ?
C21 C22 C23 C24 0.48(17) . . . . ?
C22 C23 C24 C25 -0.23(17) . . . . ?
C23 C24 C25 C26 -0.51(18) . . . . ?
C24 C25 C26 C21 1.00(18) . . . . ?
C22 C21 C26 C25 -0.73(16) . . . . ?
N3 C21 C26 C25 177.58(10) . . . . ?
